data_4108311
loop_
_publ_author_name
'Silvia Cabrera'
'Efraim Reyes'
'Jos\'e Alem\'an'
'Andrea Milelli'
'Sara Kobbelgaard'
'Karl Anker J\/orgensen'

_publ_contact_author 'Overgaard, Jacob'
_publ_contact_author_email jacobo@chem.au.dk
_publ_section_title
;
 Organocatalytic Asymmetric Synthesis of \a,\a-Disubstituted \a-Amino
 Acids and Derivatives
;
_journal_name_full 'Journal of the American Chemical Society'
_journal_page_first 12031
_journal_page_last 12037
_journal_paper_doi 10.1021/ja804567h
_journal_volume 130
_journal_year 2008
_chemical_absolute_configuration ad
_chemical_compound_source 'synthesis as described'
_chemical_formula_moiety 'C33 H42 N5 O6 S2, C26 H35 N3 O5 S, C4 H8 O2'
_chemical_formula_sum 'C63 H85 N8 O13 S3'
_chemical_formula_weight 1258.57
_chemical_name_systematic
;
 ?
;
_space_group_IT_number 19
_symmetry_cell_setting orthorhombic
_symmetry_Int_Tables_number 19
_symmetry_space_group_name_Hall 'P 2ac 2ab'
_symmetry_space_group_name_H-M 'P 21 21 21'
_atom_sites_solution_hydrogens geom
_atom_sites_solution_primary direct
_atom_sites_solution_secondary difmap
_audit_creation_date 2008-02-10T20:41:20-00:00
_audit_creation_method 'WinGX routine CIF_UPDATE'
_cell_angle_alpha 90
_cell_angle_beta 90
_cell_angle_gamma 90
_cell_formula_units_Z 4
_cell_length_a 12.194(2)
_cell_length_b 17.001(3)
_cell_length_c 31.552(6)
_cell_measurement_reflns_used 2776
_cell_measurement_temperature 100(2)
_cell_measurement_theta_max 18.5
_cell_measurement_theta_min 2.4
_cell_measurement_wavelength 0.71073
_cell_volume 6541(2)
_computing_cell_refinement 'Saint+ v7.46A (Bruker-Nonius, 2007)'
_computing_data_collection 'Apex2 (Bruker-Nonius, 2007)'
_computing_data_reduction 'Saint+ v7.46A (Bruker-Nonius, 2007)'
_computing_molecular_graphics 'Ortep-3 for Windows (Farrugia, 1997)'
_computing_publication_material 'WinGX publication routines (Farrugia, 1999)'
_computing_structure_refinement 'SHELXL-97 (Sheldrick, 1997)'
_computing_structure_solution 'SIR2004 (Giacovazzo et al, 2004)'
_diffrn_ambient_temperature 100(2)
_diffrn_detector_area_resol_mean 8.333
_diffrn_measured_fraction_theta_full 0.992
_diffrn_measured_fraction_theta_max 0.992
_diffrn_measurement_device_type 'Bruker X8 APEX-II diffractometer'
_diffrn_measurement_method '\f-scans and \w-scans'
_diffrn_radiation_monochromator graphite
_diffrn_radiation_probe x-ray
_diffrn_radiation_type MoK\a
_diffrn_radiation_wavelength 0.71073
_diffrn_reflns_av_R_equivalents 0.1729
_diffrn_reflns_av_unetI/netI 0.1255
_diffrn_reflns_limit_h_max 11
_diffrn_reflns_limit_h_min -11
_diffrn_reflns_limit_k_max 15
_diffrn_reflns_limit_k_min -15
_diffrn_reflns_limit_l_max 28
_diffrn_reflns_limit_l_min -28
_diffrn_reflns_number 36160
_diffrn_reflns_theta_full 18.85
_diffrn_reflns_theta_max 18.85
_diffrn_reflns_theta_min 3.4
_diffrn_source 'fine-focus sealed tube'
_diffrn_standards_number 0
_exptl_absorpt_coefficient_mu 0.181
_exptl_absorpt_correction_type none
_exptl_crystal_colour colorless
_exptl_crystal_density_diffrn 1.278
_exptl_crystal_description prism
_exptl_crystal_F_000 2684
_exptl_crystal_size_max 0.4
_exptl_crystal_size_mid 0.15
_exptl_crystal_size_min 0.1
_refine_diff_density_max 0.647
_refine_diff_density_min -0.325
_refine_diff_density_rms 0.065
_refine_ls_abs_structure_details 'Flack H D (1983), Acta Cryst. A39, 876-881'
_refine_ls_abs_structure_Flack -0.04(16)
_refine_ls_extinction_method none
_refine_ls_goodness_of_fit_ref 0.996
_refine_ls_hydrogen_treatment constr
_refine_ls_matrix_type full
_refine_ls_number_parameters 420
_refine_ls_number_reflns 5111
_refine_ls_number_restraints 0
_refine_ls_restrained_S_all 0.996
_refine_ls_R_factor_all 0.117
_refine_ls_R_factor_gt 0.0682
_refine_ls_shift/su_max 0
_refine_ls_shift/su_mean 0
_refine_ls_structure_factor_coef Fsqd
_refine_ls_weighting_details 'calc w=1/[\s^2^(Fo^2^)+(0.0894P)^2^+0.0000P] where P=(Fo^2^+2Fc^2^)/3'
_refine_ls_weighting_scheme calc
_refine_ls_wR_factor_gt 0.1463
_refine_ls_wR_factor_ref 0.1631
_reflns_number_gt 3542
_reflns_number_total 5111
_reflns_threshold_expression >2sigma(I)
_cod_data_source_file ja804567h_si_002.cif
_cod_data_source_block p212121
_cod_original_cell_volume 6541(3)
_cod_database_code 4108311

loop_
_symmetry_equiv_pos_as_xyz
'x, y, z'
'-x+1/2, -y, z+1/2'
'x+1/2, -y+1/2, -z'
'-x, y+1/2, -z+1/2'

loop_
_atom_site_label
_atom_site_type_symbol
_atom_site_fract_x
_atom_site_fract_y
_atom_site_fract_z
_atom_site_U_iso_or_equiv
_atom_site_adp_type
_atom_site_occupancy
_atom_site_symmetry_multiplicity
_atom_site_calc_flag
_atom_site_refinement_flags
S1A S 0.3908(2) -0.24806(17) 0.86750(11) 0.0378(8) Uani 1 1 d .
O1A O 0.4376(5) -0.2587(4) 0.9090(2) 0.044(2) Uani 1 1 d .
O2A O 0.4609(6) -0.2555(4) 0.8312(2) 0.047(2) Uani 1 1 d .
O3A O 0.1257(5) -0.0696(4) 0.8543(2) 0.0338(19) Uani 1 1 d .
H3 H 0.1692 -0.0682 0.8345 0.051 Uiso 1 1 calc R
O4A O 0.2621(5) 0.0709(4) 0.9117(2) 0.0337(19) Uani 1 1 d .
O5A O 0.3965(5) -0.0663(4) 0.92278(19) 0.0282(18) Uani 1 1 d .
N1A N 0.3344(6) -0.1615(4) 0.8614(2) 0.028(2) Uiso 1 1 d .
H1 H 0.349 -0.1318 0.8401 0.033 Uiso 1 1 calc R
N2A N 0.2601(6) -0.1390(4) 0.8936(2) 0.020(2) Uiso 1 1 d .
N4A N 0.2525(5) 0.0126(4) 0.9758(2) 0.017(2) Uiso 1 1 d .
H4 H 0.2637 0.0187 1.0025 0.02 Uiso 1 1 calc R
C1A C -0.0076(9) -0.4558(7) 0.8504(4) 0.063(4) Uiso 1 1 d .
H1A H -0.0333 -0.4518 0.8217 0.094 Uiso 1 1 calc R
H1B H -0.0638 -0.4379 0.8694 0.094 Uiso 1 1 calc R
H1C H 0.0099 -0.5096 0.8566 0.094 Uiso 1 1 calc R
C2A C 0.0941(9) -0.4054(7) 0.8558(4) 0.044(3) Uiso 1 1 d .
C3A C 0.1502(9) -0.4011(7) 0.8926(4) 0.054(3) Uiso 1 1 d .
H3A H 0.1271 -0.431 0.9156 0.065 Uiso 1 1 calc R
C4A C 0.2415(9) -0.3530(6) 0.8969(4) 0.047(3) Uiso 1 1 d .
H4A H 0.2782 -0.3495 0.9227 0.057 Uiso 1 1 calc R
C5A C 0.2761(8) -0.3110(6) 0.8627(3) 0.030(3) Uiso 1 1 d .
C6A C 0.2220(8) -0.3151(6) 0.8248(3) 0.038(3) Uiso 1 1 d .
H6A H 0.2462 -0.2867 0.8014 0.045 Uiso 1 1 calc R
C7A C 0.1308(9) -0.3624(6) 0.8223(4) 0.050(3) Uiso 1 1 d .
H7A H 0.0928 -0.3651 0.7967 0.06 Uiso 1 1 calc R
C8A C 0.1472(8) -0.1358(6) 0.8795(3) 0.030(3) Uiso 1 1 d .
H8A H 0.1306 -0.1834 0.8632 0.037 Uiso 1 1 calc R
C9A C 0.0748(8) -0.1328(6) 0.9174(3) 0.028(3) Uiso 1 1 d .
H9A H 0.084 -0.1806 0.9338 0.033 Uiso 1 1 calc R
H9B H -0.0011 -0.13 0.9083 0.033 Uiso 1 1 calc R
C10A C 0.1010(7) -0.0619(6) 0.9454(3) 0.027(3) Uiso 1 1 d .
H10A H 0.0937 -0.0153 0.9273 0.033 Uiso 1 1 calc R
C11A C 0.2219(8) -0.0649(6) 0.9598(3) 0.028(3) Uiso 1 1 d .
C12A C 0.2998(9) -0.0876(6) 0.9232(3) 0.028(3) Uiso 1 1 d .
C13A C 0.0188(8) -0.0520(6) 0.9815(3) 0.031(3) Uiso 1 1 d .
H13A H 0.0093 -0.1022 0.9957 0.038 Uiso 1 1 calc R
H13B H 0.0481 -0.015 1.002 0.038 Uiso 1 1 calc R
C14A C -0.0915(8) -0.0230(6) 0.9664(3) 0.037(3) Uiso 1 1 d .
H14A H -0.1171 -0.057 0.9438 0.044 Uiso 1 1 calc R
H14B H -0.0828 0.0294 0.9547 0.044 Uiso 1 1 calc R
C15A C -0.1772(8) -0.0205(6) 1.0008(3) 0.039(3) Uiso 1 1 d .
H15A H -0.2458 -0.0033 0.989 0.059 Uiso 1 1 calc R
H15B H -0.1547 0.0156 1.0225 0.059 Uiso 1 1 calc R
H15C H -0.1859 -0.072 1.0127 0.059 Uiso 1 1 calc R
C16A C 0.2370(8) -0.1264(6) 0.9943(3) 0.029(3) Uiso 1 1 d .
H16A H 0.1887 -0.1701 0.9878 0.034 Uiso 1 1 calc R
H16B H 0.2117 -0.1037 1.0207 0.034 Uiso 1 1 calc R
C17A C 0.3532(9) -0.1606(6) 1.0021(4) 0.048(3) Uiso 1 1 d .
H17A H 0.3849 -0.1769 0.975 0.057 Uiso 1 1 calc R
C18A C 0.3382(10) -0.2346(7) 1.0311(4) 0.067(4) Uiso 1 1 d .
H18A H 0.4083 -0.2586 1.0361 0.1 Uiso 1 1 calc R
H18B H 0.2907 -0.2717 1.0173 0.1 Uiso 1 1 calc R
H18C H 0.3064 -0.219 1.0576 0.1 Uiso 1 1 calc R
C19A C 0.4278(9) -0.1016(7) 1.0227(4) 0.056(4) Uiso 1 1 d .
H19A H 0.4996 -0.124 1.0258 0.084 Uiso 1 1 calc R
H19B H 0.3994 -0.0879 1.0501 0.084 Uiso 1 1 calc R
H19C H 0.432 -0.0554 1.0053 0.084 Uiso 1 1 calc R
C20A C 0.2637(8) 0.0747(6) 0.9500(4) 0.026(3) Uiso 1 1 d .
C21A C 0.2756(8) 0.1542(6) 0.9719(3) 0.025(3) Uiso 1 1 d .
C22A C 0.3531(9) 0.2067(6) 0.9584(3) 0.036(3) Uiso 1 1 d .
H22A H 0.4018 0.1924 0.937 0.043 Uiso 1 1 calc R
C23A C 0.3594(9) 0.2802(6) 0.9759(3) 0.038(3) Uiso 1 1 d .
H23A H 0.4122 0.316 0.967 0.046 Uiso 1 1 calc R
C24A C 0.2855(8) 0.2996(7) 1.0072(3) 0.037(3) Uiso 1 1 d .
H24A H 0.2898 0.3493 1.0195 0.045 Uiso 1 1 calc R
C25A C 0.2080(9) 0.2503(7) 1.0206(3) 0.040(3) Uiso 1 1 d .
H25A H 0.1576 0.2655 1.0411 0.048 Uiso 1 1 calc R
C26A C 0.2048(8) 0.1751(6) 1.0029(3) 0.031(3) Uiso 1 1 d .
H26A H 0.1533 0.1389 1.0126 0.037 Uiso 1 1 calc R
S1B S 0.6167(2) 0.08210(17) 0.89739(9) 0.0282(8) Uani 1 1 d .
S2B S 0.1436(2) 0.16640(18) 0.81095(9) 0.0318(8) Uani 1 1 d .
O1B O 0.5948(5) 0.0720(4) 0.94152(19) 0.0278(18) Uani 1 1 d .
O2B O 0.6600(5) 0.1556(4) 0.88167(18) 0.0274(18) Uani 1 1 d .
O3B O 0.4867(4) -0.0556(4) 0.82800(18) 0.0178(17) Uani 1 1 d .
O4B O 0.2668(5) -0.0424(4) 0.7908(2) 0.0280(19) Uani 1 1 d .
O5B O 0.1684(5) 0.2138(4) 0.7749(2) 0.0307(19) Uani 1 1 d .
O6B O 0.0609(5) 0.1051(4) 0.8081(2) 0.036(2) Uani 1 1 d .
N1B N 0.4947(6) 0.0691(4) 0.8751(2) 0.018(2) Uiso 1 1 d .
H1B1 H 0.4377 0.0582 0.8901 0.021 Uiso 1 1 calc R
N2B N 0.4888(6) 0.0768(4) 0.8312(2) 0.018(2) Uiso 1 1 d .
N3B N 0.4095(6) -0.0588(4) 0.7471(2) 0.020(2) Uiso 1 1 d .
H3B H 0.4391 -0.0872 0.7276 0.024 Uiso 1 1 calc R
N4B N 0.3423(6) 0.1741(4) 0.8370(2) 0.026(2) Uiso 1 1 d .
N5B N 0.2559(6) 0.1219(5) 0.8260(2) 0.024(2) Uiso 1 1 d .
H5B H 0.2621 0.0715 0.8271 0.029 Uiso 1 1 calc R
C1B C 0.8971(8) -0.1809(6) 0.8290(3) 0.038(3) Uiso 1 1 d .
H1D H 0.8645 -0.2305 0.8362 0.057 Uiso 1 1 calc R
H1E H 0.9709 -0.1792 0.8395 0.057 Uiso 1 1 calc R
H1F H 0.8978 -0.1749 0.7987 0.057 Uiso 1 1 calc R
C2B C 0.8311(8) -0.1148(6) 0.8486(3) 0.025(3) Uiso 1 1 d .
C3B C 0.8612(8) -0.0378(6) 0.8429(3) 0.031(3) Uiso 1 1 d .
H3C H 0.926 -0.0263 0.8286 0.037 Uiso 1 1 calc R
C4B C 0.7969(8) 0.0228(6) 0.8579(3) 0.023(3) Uiso 1 1 d .
H4B H 0.8176 0.0748 0.8534 0.028 Uiso 1 1 calc R
C5B C 0.7023(8) 0.0059(6) 0.8793(3) 0.022(3) Uiso 1 1 d .
C6B C 0.6724(8) -0.0703(6) 0.8863(3) 0.028(3) Uiso 1 1 d .
H6B H 0.6092 -0.0815 0.9016 0.033 Uiso 1 1 calc R
C7B C 0.7356(8) -0.1306(6) 0.8706(3) 0.028(3) Uiso 1 1 d .
H7B H 0.7139 -0.1825 0.8748 0.034 Uiso 1 1 calc R
C8B C 0.4459(8) 0.1529(5) 0.8169(3) 0.024(3) Uiso 1 1 d .
H8B H 0.4995 0.1925 0.8258 0.029 Uiso 1 1 calc R
C9B C 0.4414(8) 0.1568(5) 0.7693(3) 0.023(3) Uiso 1 1 d .
H9C H 0.5145 0.1683 0.759 0.027 Uiso 1 1 calc R
H9D H 0.3948 0.2007 0.7615 0.027 Uiso 1 1 calc R
C10B C 0.4004(8) 0.0850(5) 0.7469(3) 0.027(3) Uiso 1 1 d .
H10B H 0.3248 0.0766 0.7563 0.033 Uiso 1 1 calc R
C11B C 0.4682(7) 0.0113(5) 0.7617(3) 0.020(3) Uiso 1 1 d .
C12B C 0.4776(7) 0.0074(6) 0.8095(3) 0.019(3) Uiso 1 1 d .
C13B C 0.3965(8) 0.0932(6) 0.6990(3) 0.027(3) Uiso 1 1 d .
H13C H 0.4668 0.1129 0.6892 0.032 Uiso 1 1 calc R
H13D H 0.3859 0.0415 0.6866 0.032 Uiso 1 1 calc R
C14B C 0.3073(8) 0.1472(6) 0.6830(3) 0.040(3) Uiso 1 1 d .
H14C H 0.2381 0.1325 0.696 0.048 Uiso 1 1 calc R
H14D H 0.3239 0.2008 0.6914 0.048 Uiso 1 1 calc R
C15B C 0.2961(9) 0.1436(6) 0.6354(3) 0.040(3) Uiso 1 1 d .
H15D H 0.2382 0.1781 0.6265 0.061 Uiso 1 1 calc R
H15E H 0.2791 0.0907 0.627 0.061 Uiso 1 1 calc R
H15F H 0.3637 0.1597 0.6225 0.061 Uiso 1 1 calc R
C16B C 0.5842(7) 0.0114(6) 0.7425(3) 0.027(3) Uiso 1 1 d .
H16C H 0.5767 0.0049 0.7121 0.032 Uiso 1 1 calc R
H16D H 0.6154 0.0632 0.7472 0.032 Uiso 1 1 calc R
C17B C 0.6670(7) -0.0490(5) 0.7580(3) 0.024(3) Uiso 1 1 d .
H17B H 0.6757 -0.0412 0.7885 0.029 Uiso 1 1 calc R
C18B C 0.6377(8) -0.1349(5) 0.7511(3) 0.032(3) Uiso 1 1 d .
H18D H 0.6943 -0.1676 0.7628 0.049 Uiso 1 1 calc R
H18E H 0.6311 -0.1451 0.7213 0.049 Uiso 1 1 calc R
H18F H 0.5693 -0.1463 0.7648 0.049 Uiso 1 1 calc R
C19B C 0.7795(8) -0.0308(6) 0.7371(3) 0.031(3) Uiso 1 1 d .
H19D H 0.8327 -0.0686 0.7464 0.046 Uiso 1 1 calc R
H19E H 0.8029 0.021 0.7451 0.046 Uiso 1 1 calc R
H19F H 0.7724 -0.0334 0.7068 0.046 Uiso 1 1 calc R
C20B C 0.3109(8) -0.0808(6) 0.7627(3) 0.027(3) Uiso 1 1 d .
C21B C 0.2607(8) -0.1518(6) 0.7446(3) 0.024(3) Uiso 1 1 d .
C22B C 0.3178(9) -0.2124(6) 0.7258(3) 0.030(3) Uiso 1 1 d .
H22B H 0.3937 -0.2092 0.7235 0.036 Uiso 1 1 calc R
C23B C 0.2641(8) -0.2776(6) 0.7104(3) 0.031(3) Uiso 1 1 d .
H23B H 0.3036 -0.3182 0.6979 0.038 Uiso 1 1 calc R
C24B C 0.1536(9) -0.2824(7) 0.7135(3) 0.040(3) Uiso 1 1 d .
H24B H 0.1177 -0.3266 0.703 0.048 Uiso 1 1 calc R
C25B C 0.0933(9) -0.2226(6) 0.7319(3) 0.035(3) Uiso 1 1 d .
H25B H 0.0174 -0.2261 0.7337 0.042 Uiso 1 1 calc R
C26B C 0.1481(8) -0.1577(6) 0.7474(3) 0.028(3) Uiso 1 1 d .
H26B H 0.1084 -0.1173 0.7599 0.034 Uiso 1 1 calc R
C27B C 0.1119(8) 0.2308(6) 0.8523(3) 0.024(3) Uiso 1 1 d .
C28B C 0.1478(8) 0.3056(6) 0.8528(3) 0.031(3) Uiso 1 1 d .
H28B H 0.1896 0.324 0.8302 0.037 Uiso 1 1 calc R
C29B C 0.1245(8) 0.3555(6) 0.8858(3) 0.033(3) Uiso 1 1 d .
H29B H 0.15 0.407 0.885 0.04 Uiso 1 1 calc R
C30B C 0.0634(9) 0.3303(7) 0.9203(3) 0.040(3) Uiso 1 1 d .
C31B C 0.0242(9) 0.2549(7) 0.9190(3) 0.048(3) Uiso 1 1 d .
H31B H -0.0207 0.2379 0.941 0.058 Uiso 1 1 calc R
C32B C 0.0479(8) 0.2025(7) 0.8865(3) 0.041(3) Uiso 1 1 d .
H32B H 0.0228 0.1508 0.8872 0.05 Uiso 1 1 calc R
C33B C 0.0346(10) 0.3865(7) 0.9556(3) 0.058(4) Uiso 1 1 d .
H33A H 0.072 0.4355 0.9513 0.087 Uiso 1 1 calc R
H33B H 0.0567 0.3643 0.9823 0.087 Uiso 1 1 calc R
H33C H -0.0431 0.3953 0.9558 0.087 Uiso 1 1 calc R
C97 C 0.2041(11) 0.0836(8) 1.1025(5) 0.075(4) Uiso 1 1 d .
C96 C 0.0156(11) 0.0417(8) 1.0998(5) 0.082(4) Uiso 1 1 d .
H96A H 0.0141 0.0473 1.0692 0.099 Uiso 1 1 calc R
H96B H 0.0279 -0.0133 1.1066 0.099 Uiso 1 1 calc R
C98 C 0.2832(10) 0.1298(8) 1.1255(4) 0.078(4) Uiso 1 1 d .
H98A H 0.2462 0.1605 1.1467 0.117 Uiso 1 1 calc R
H98B H 0.3208 0.1641 1.1062 0.117 Uiso 1 1 calc R
H98C H 0.3351 0.0955 1.1389 0.117 Uiso 1 1 calc R
C78 C -0.0847(12) 0.0672(9) 1.1174(5) 0.102(5) Uiso 1 1 d .
H78A H -0.1436 0.0359 1.1063 0.153 Uiso 1 1 calc R
H78B H -0.0966 0.1214 1.1102 0.153 Uiso 1 1 calc R
H78C H -0.0822 0.0618 1.1476 0.153 Uiso 1 1 calc R
O98 O 0.2230(7) 0.0358(5) 1.0725(3) 0.074(3) Uiso 1 1 d .
O99 O 0.1033(7) 0.0905(5) 1.1179(2) 0.066(2) Uiso 1 1 d .

loop_
_atom_site_aniso_label
_atom_site_aniso_U_11
_atom_site_aniso_U_22
_atom_site_aniso_U_33
_atom_site_aniso_U_23
_atom_site_aniso_U_13
_atom_site_aniso_U_12
S1A 0.0336(19) 0.037(2) 0.042(2) -0.0075(18) 0.003(2) 0.0079(17)
O1A 0.040(5) 0.039(5) 0.052(6) -0.001(4) 0.000(4) 0.015(4)
O2A 0.044(5) 0.045(5) 0.053(6) -0.016(4) 0.022(5) 0.013(4)
O3A 0.029(5) 0.039(5) 0.034(5) 0.002(4) 0.001(4) 0.003(4)
O4A 0.040(5) 0.042(5) 0.020(5) 0.002(4) -0.002(4) 0.001(4)
O5A 0.022(4) 0.029(4) 0.033(4) -0.009(4) 0.002(3) -0.003(4)
S1B 0.0201(17) 0.037(2) 0.028(2) -0.0041(17) -0.0058(15) 0.0005(16)
S2B 0.0235(18) 0.037(2) 0.035(2) 0.0055(18) -0.0009(16) 0.0044(18)
O1B 0.037(5) 0.040(5) 0.006(4) -0.002(4) -0.007(4) -0.005(4)
O2B 0.029(4) 0.023(5) 0.031(4) 0.002(4) -0.005(4) -0.005(4)
O3B 0.011(4) 0.021(4) 0.021(4) -0.001(4) 0.009(3) -0.004(3)
O4B 0.022(4) 0.027(4) 0.034(5) -0.003(4) 0.001(4) 0.003(4)
O5B 0.029(4) 0.034(5) 0.029(5) 0.006(4) -0.012(4) 0.001(4)
O6B 0.030(4) 0.031(5) 0.046(5) -0.004(4) 0.009(4) 0.002(4)

loop_
_atom_type_symbol
_atom_type_description
_atom_type_scat_dispersion_real
_atom_type_scat_dispersion_imag
_atom_type_scat_source
C C 0.0033 0.0016 'International Tables Vol C Tables 4.2.6.8 and 6.1.1.4'
H H 0 0 'International Tables Vol C Tables 4.2.6.8 and 6.1.1.4'
N N 0.0061 0.0033 'International Tables Vol C Tables 4.2.6.8 and 6.1.1.4'
O O 0.0106 0.006 'International Tables Vol C Tables 4.2.6.8 and 6.1.1.4'
S S 0.1246 0.1234 'International Tables Vol C Tables 4.2.6.8 and 6.1.1.4'

loop_
_geom_angle_atom_site_label_1
_geom_angle_atom_site_label_2
_geom_angle_atom_site_label_3
_geom_angle
O2A S1A O1A 118.6(4)
O2A S1A N1A 103.7(4)
O1A S1A N1A 112.7(4)
O2A S1A C5A 110.4(5)
O1A S1A C5A 108.4(5)
N1A S1A C5A 101.6(5)
N2A N1A S1A 115.4(6)
C12A N2A N1A 115.8(8)
C12A N2A C8A 121.6(8)
N1A N2A C8A 113.4(7)
C20A N4A C11A 121.8(8)
C3A C2A C7A 118.3(11)
C3A C2A C1A 122.8(11)
C7A C2A C1A 119.0(11)
C2A C3A C4A 121.5(11)
C5A C4A C3A 118.6(11)
C4A C5A C6A 121.2(10)
C4A C5A S1A 119.6(8)
C6A C5A S1A 119.2(8)
C7A C6A C5A 118.1(10)
C2A C7A C6A 122.3(11)
O3A C8A N2A 112.5(8)
O3A C8A C9A 108.5(8)
N2A C8A C9A 108.5(8)
C8A C9A C10A 111.6(8)
C9A C10A C13A 112.4(8)
C9A C10A C11A 110.2(8)
C13A C10A C11A 114.2(8)
N4A C11A C16A 110.1(8)
N4A C11A C12A 109.1(8)
C16A C11A C12A 106.7(8)
N4A C11A C10A 108.5(8)
C16A C11A C10A 110.4(8)
C12A C11A C10A 112.0(8)
O5A C12A N2A 121.3(9)
O5A C12A C11A 121.5(9)
N2A C12A C11A 116.8(9)
C14A C13A C10A 112.6(8)
C13A C14A C15A 113.6(8)
C11A C16A C17A 118.9(8)
C19A C17A C16A 111.9(9)
C19A C17A C18A 110.8(9)
C16A C17A C18A 106.7(9)
O4A C20A N4A 124.3(9)
O4A C20A C21A 120.1(9)
N4A C20A C21A 115.5(9)
C26A C21A C22A 119.7(10)
C26A C21A C20A 120.0(9)
C22A C21A C20A 120.1(9)
C23A C22A C21A 120.5(10)
C22A C23A C24A 118.2(11)
C25A C24A C23A 122.7(11)
C24A C25A C26A 118.1(11)
C21A C26A C25A 120.8(10)
O1B S1B O2B 120.5(4)
O1B S1B N1B 103.2(4)
O2B S1B N1B 107.3(4)
O1B S1B C5B 109.8(4)
O2B S1B C5B 108.0(4)
N1B S1B C5B 107.3(4)
O5B S2B O6B 120.2(4)
O5B S2B N5B 108.3(4)
O6B S2B N5B 105.5(4)
O5B S2B C27B 106.7(4)
O6B S2B C27B 110.1(5)
N5B S2B C27B 105.0(4)
N2B N1B S1B 117.1(6)
C12B N2B N1B 114.9(7)
C12B N2B C8B 124.8(8)
N1B N2B C8B 114.0(7)
C20B N3B C11B 123.0(8)
N5B N4B C8B 112.4(7)
N4B N5B S2B 113.8(6)
C3B C2B C7B 118.6(9)
C3B C2B C1B 120.7(9)
C7B C2B C1B 120.5(9)
C2B C3B C4B 121.0(10)
C5B C4B C3B 119.5(9)
C6B C5B C4B 120.3(9)
C6B C5B S1B 119.2(8)
C4B C5B S1B 120.4(8)
C5B C6B C7B 120.0(9)
C6B C7B C2B 120.5(10)
N4B C8B N2B 113.1(7)
N4B C8B C9B 113.1(8)
N2B C8B C9B 111.1(7)
C8B C9B C10B 116.7(8)
C9B C10B C13B 114.0(8)
C9B C10B C11B 109.5(7)
C13B C10B C11B 112.7(8)
N3B C11B C12B 108.4(8)
N3B C11B C16B 109.1(8)
C12B C11B C16B 108.8(7)
N3B C11B C10B 107.3(7)
C12B C11B C10B 111.8(8)
C16B C11B C10B 111.4(8)
O3B C12B N2B 120.4(9)
O3B C12B C11B 121.3(9)
N2B C12B C11B 117.8(9)
C14B C13B C10B 114.2(8)
C15B C14B C13B 111.8(8)
C17B C16B C11B 118.9(8)
C18B C17B C16B 116.6(8)
C18B C17B C19B 109.8(8)
C16B C17B C19B 108.4(7)
O4B C20B N3B 120.4(10)
O4B C20B C21B 122.4(9)
N3B C20B C21B 117.2(10)
C22B C21B C26B 118.4(10)
C22B C21B C20B 124.8(9)
C26B C21B C20B 116.8(9)
C23B C22B C21B 120.9(10)
C24B C23B C22B 119.8(10)
C23B C24B C25B 121.0(11)
C24B C25B C26B 118.7(10)
C25B C26B C21B 121.2(10)
C28B C27B C32B 119.4(9)
C28B C27B S2B 122.0(8)
C32B C27B S2B 118.5(8)
C27B C28B C29B 121.8(10)
C28B C29B C30B 121.1(10)
C31B C30B C29B 116.9(11)
C31B C30B C33B 122.3(11)
C29B C30B C33B 120.6(10)
C30B C31B C32B 123.4(11)
C31B C32B C27B 117.4(10)
O98 C97 O99 119.9(13)
O98 C97 C98 127.1(13)
O99 C97 C98 112.8(13)
C78 C96 O99 107.7(12)
C97 O99 C96 118.8(11)

loop_
_geom_bond_atom_site_label_1
_geom_bond_atom_site_label_2
_geom_bond_distance
S1A O2A 1.433(7)
S1A O1A 1.441(7)
S1A N1A 1.635(8)
S1A C5A 1.768(11)
O3A C8A 1.402(11)
O4A C20A 1.210(11)
O5A C12A 1.232(11)
N1A N2A 1.415(9)
N2A C12A 1.367(11)
N2A C8A 1.448(12)
N4A C20A 1.339(11)
N4A C11A 1.459(11)
C1A C2A 1.518(14)
C2A C3A 1.350(13)
C2A C7A 1.362(13)
C3A C4A 1.388(14)
C4A C5A 1.363(13)
C5A C6A 1.367(12)
C6A C7A 1.374(13)
C8A C9A 1.488(12)
C9A C10A 1.527(12)
C10A C13A 1.528(12)
C10A C11A 1.543(13)
C11A C16A 1.521(12)
C11A C12A 1.545(13)
C13A C14A 1.510(13)
C14A C15A 1.507(12)
C16A C17A 1.551(14)
C17A C19A 1.501(14)
C17A C18A 1.566(14)
C20A C21A 1.527(13)
C21A C26A 1.352(12)
C21A C22A 1.369(12)
C22A C23A 1.368(12)
C23A C24A 1.377(13)
C24A C25A 1.332(13)
C25A C26A 1.395(13)
S1B O1B 1.428(6)
S1B O2B 1.444(6)
S1B N1B 1.659(7)
S1B C5B 1.760(10)
S2B O5B 1.425(7)
S2B O6B 1.453(7)
S2B N5B 1.635(8)
S2B C27B 1.745(10)
O3B C12B 1.223(10)
O4B C20B 1.226(11)
N1B N2B 1.394(9)
N2B C12B 1.370(11)
N2B C8B 1.467(11)
N3B C20B 1.352(11)
N3B C11B 1.464(11)
N4B N5B 1.422(10)
N4B C8B 1.459(11)
C1B C2B 1.516(12)
C2B C3B 1.372(12)
C2B C7B 1.381(12)
C3B C4B 1.377(12)
C4B C5B 1.368(12)
C5B C6B 1.363(12)
C6B C7B 1.375(12)
C8B C9B 1.502(12)
C9B C10B 1.497(12)
C10B C13B 1.518(11)
C10B C11B 1.573(12)
C11B C12B 1.515(13)
C11B C16B 1.539(13)
C13B C14B 1.510(12)
C14B C15B 1.510(13)
C16B C17B 1.521(12)
C17B C18B 1.520(12)
C17B C19B 1.553(13)
C20B C21B 1.468(13)
C21B C22B 1.377(12)
C21B C26B 1.380(13)
C22B C23B 1.377(12)
C23B C24B 1.352(13)
C24B C25B 1.382(13)
C25B C26B 1.379(12)
C27B C28B 1.344(12)
C27B C32B 1.417(13)
C28B C29B 1.373(12)
C29B C30B 1.388(13)
C30B C31B 1.369(14)
C30B C33B 1.508(14)
C31B C32B 1.389(13)
C97 O98 1.270(14)
C97 O99 1.327(14)
C97 C98 1.440(16)
C96 C78 1.411(16)
C96 O99 1.469(14)

loop_
_geom_hbond_atom_site_label_D
_geom_hbond_atom_site_label_H
_geom_hbond_atom_site_label_A
_geom_hbond_distance_DH
_geom_hbond_distance_HA
_geom_hbond_distance_DA
_geom_hbond_angle_DHA
O3A H3 O4B 0.82 1.87 2.683(9) 168.1

loop_
_geom_torsion_atom_site_label_1
_geom_torsion_atom_site_label_2
_geom_torsion_atom_site_label_3
_geom_torsion_atom_site_label_4
_geom_torsion
O2A S1A N1A N2A -179.9(6)
O1A S1A N1A N2A -50.4(7)
C5A S1A N1A N2A 65.5(7)
S1A N1A N2A C12A 101.3(8)
S1A N1A N2A C8A -111.1(7)
C7A C2A C3A C4A 1.4(17)
C1A C2A C3A C4A -178.5(10)
C2A C3A C4A C5A -1.7(17)
C3A C4A C5A C6A 0.7(16)
C3A C4A C5A S1A 179.0(8)
O2A S1A C5A C4A 137.3(9)
O1A S1A C5A C4A 5.9(10)
N1A S1A C5A C4A -113.1(9)
O2A S1A C5A C6A -44.3(10)
O1A S1A C5A C6A -175.8(8)
N1A S1A C5A C6A 65.2(9)
C4A C5A C6A C7A 0.5(16)
S1A C5A C6A C7A -177.8(8)
C3A C2A C7A C6A -0.2(17)
C1A C2A C7A C6A 179.7(10)
C5A C6A C7A C2A -0.8(16)
C12A N2A C8A O3A 70.6(11)
N1A N2A C8A O3A -74.9(10)
C12A N2A C8A C9A -49.4(12)
N1A N2A C8A C9A 165.1(8)
O3A C8A C9A C10A -64.2(10)
N2A C8A C9A C10A 58.3(11)
C8A C9A C10A C13A 173.0(8)
C8A C9A C10A C11A -58.5(11)
C20A N4A C11A C16A 169.0(8)
C20A N4A C11A C12A 52.2(11)
C20A N4A C11A C10A -70.1(11)
C9A C10A C11A N4A 164.1(8)
C13A C10A C11A N4A -68.3(10)
C9A C10A C11A C16A -75.2(10)
C13A C10A C11A C16A 52.4(11)
C9A C10A C11A C12A 43.7(11)
C13A C10A C11A C12A 171.2(9)
N1A N2A C12A O5A -4.1(13)
C8A N2A C12A O5A -148.8(9)
N1A N2A C12A C11A -177.4(7)
C8A N2A C12A C11A 37.9(12)
N4A C11A C12A O5A 32.9(12)
C16A C11A C12A O5A -85.9(11)
C10A C11A C12A O5A 153.1(9)
N4A C11A C12A N2A -153.7(8)
C16A C11A C12A N2A 87.4(10)
C10A C11A C12A N2A -33.6(12)
C9A C10A C13A C14A -72.5(11)
C11A C10A C13A C14A 161.1(9)
C10A C13A C14A C15A 174.3(9)
N4A C11A C16A C17A -81.8(11)
C12A C11A C16A C17A 36.4(12)
C10A C11A C16A C17A 158.4(8)
C11A C16A C17A C19A 71.5(12)
C11A C16A C17A C18A -167.1(9)
C11A N4A C20A O4A -8.7(15)
C11A N4A C20A C21A 169.4(8)
O4A C20A C21A C26A 129.4(10)
N4A C20A C21A C26A -48.8(13)
O4A C20A C21A C22A -46.2(14)
N4A C20A C21A C22A 135.6(9)
C26A C21A C22A C23A 0.0(15)
C20A C21A C22A C23A 175.6(9)
C21A C22A C23A C24A -0.4(15)
C22A C23A C24A C25A -0.6(16)
C23A C24A C25A C26A 2.1(16)
C22A C21A C26A C25A 1.6(15)
C20A C21A C26A C25A -174.1(9)
C24A C25A C26A C21A -2.6(15)
O1B S1B N1B N2B 179.0(6)
O2B S1B N1B N2B 50.7(7)
C5B S1B N1B N2B -65.1(7)
S1B N1B N2B C12B 106.0(7)
S1B N1B N2B C8B -100.4(7)
C8B N4B N5B S2B -131.4(6)
O5B S2B N5B N4B 59.4(7)
O6B S2B N5B N4B -170.7(6)
C27B S2B N5B N4B -54.3(7)
C7B C2B C3B C4B -1.2(15)
C1B C2B C3B C4B 174.9(8)
C2B C3B C4B C5B 0.9(15)
C3B C4B C5B C6B 0.7(14)
C3B C4B C5B S1B -178.1(7)
O1B S1B C5B C6B 53.7(9)
O2B S1B C5B C6B -173.2(7)
N1B S1B C5B C6B -57.9(8)
O1B S1B C5B C4B -127.5(8)
O2B S1B C5B C4B 5.6(9)
N1B S1B C5B C4B 121.0(8)
C4B C5B C6B C7B -2.0(14)
S1B C5B C6B C7B 176.8(8)
C5B C6B C7B C2B 1.6(14)
C3B C2B C7B C6B -0.1(14)
C1B C2B C7B C6B -176.2(9)
N5B N4B C8B N2B -64.9(10)
N5B N4B C8B C9B 62.5(10)
C12B N2B C8B N4B 99.2(10)
N1B N2B C8B N4B -51.4(10)
C12B N2B C8B C9B -29.2(12)
N1B N2B C8B C9B -179.8(7)
N4B C8B C9B C10B -86.1(10)
N2B C8B C9B C10B 42.3(11)
C8B C9B C10B C13B 179.3(8)
C8B C9B C10B C11B -53.4(11)
C20B N3B C11B C12B 53.0(11)
C20B N3B C11B C16B 171.3(8)
C20B N3B C11B C10B -68.0(10)
C9B C10B C11B N3B 166.8(8)
C13B C10B C11B N3B -65.2(10)
C9B C10B C11B C12B 48.0(10)
C13B C10B C11B C12B 176.1(8)
C9B C10B C11B C16B -73.9(10)
C13B C10B C11B C16B 54.1(10)
N1B N2B C12B O3B -8.8(12)
C8B N2B C12B O3B -159.1(8)
N1B N2B C12B C11B 178.7(7)
C8B N2B C12B C11B 28.4(12)
N3B C11B C12B O3B 32.8(11)
C16B C11B C12B O3B -85.6(11)
C10B C11B C12B O3B 151.0(8)
N3B C11B C12B N2B -154.7(8)
C16B C11B C12B N2B 86.8(10)
C10B C11B C12B N2B -36.6(11)
C9B C10B C13B C14B -71.5(11)
C11B C10B C13B C14B 162.9(8)
C10B C13B C14B C15B -171.3(9)
N3B C11B C16B C17B -70.1(10)
C12B C11B C16B C17B 48.0(12)
C10B C11B C16B C17B 171.6(8)
C11B C16B C17B C18B 61.1(12)
C11B C16B C17B C19B -174.4(8)
C11B N3B C20B O4B -1.0(14)
C11B N3B C20B C21B 179.1(8)
O4B C20B C21B C22B -154.5(10)
N3B C20B C21B C22B 25.4(14)
O4B C20B C21B C26B 24.7(15)
N3B C20B C21B C26B -155.5(9)
C26B C21B C22B C23B -0.4(15)
C20B C21B C22B C23B 178.7(9)
C21B C22B C23B C24B 0.3(15)
C22B C23B C24B C25B 0.1(16)
C23B C24B C25B C26B -0.4(15)
C24B C25B C26B C21B 0.2(15)
C22B C21B C26B C25B 0.1(15)
C20B C21B C26B C25B -179.1(9)
O5B S2B C27B C28B -23.2(10)
O6B S2B C27B C28B -155.2(8)
N5B S2B C27B C28B 91.7(9)
O5B S2B C27B C32B 157.9(7)
O6B S2B C27B C32B 25.9(9)
N5B S2B C27B C32B -87.3(8)
C32B C27B C28B C29B 0.2(15)
S2B C27B C28B C29B -178.7(8)
C27B C28B C29B C30B 0.7(15)
C28B C29B C30B C31B -2.6(15)
C28B C29B C30B C33B -177.7(9)
C29B C30B C31B C32B 3.9(16)
C33B C30B C31B C32B 178.9(10)
C30B C31B C32B C27B -3.1(16)
C28B C27B C32B C31B 0.9(15)
S2B C27B C32B C31B 179.8(8)
O98 C97 O99 C96 0.4(18)
C98 C97 O99 C96 -175.1(11)
C78 C96 O99 C97 -172.3(12)

loop_
_cod_related_entry_id
_cod_related_entry_database
_cod_related_entry_code
1 ChemSpider 30660334
